data_1556071
loop_
_publ_author_name
'Mellerup, Soren K.'
'H\"afele, Lisa'
'Lorbach, Andreas'
'Wang, Xiang'
'Wang, Suning'

_publ_section_title
;
 Triplet Energy and \p-Conjugation Effects on Photoisomerization of Chiral
 N,C-Chelate Organoborons with PAH Substituents.
;
_journal_issue 14
_journal_name_full 'Organic letters'
_journal_page_first 3851
_journal_page_last 3854
_journal_paper_doi 10.1021/acs.orglett.7b01724
_journal_volume 19
_journal_year 2017
_chemical_formula_sum 'C30 H26 B N'
_chemical_formula_weight 411.33
_space_group_crystal_system monoclinic
_space_group_IT_number 14
_space_group_name_Hall '-P 2ybc'
_space_group_name_H-M_alt 'P 1 21/c 1'
_atom_sites_solution_hydrogens geom
_audit_creation_method SHELXL-2014/7
_cell_angle_alpha 90
_cell_angle_beta 95.954(4)
_cell_angle_gamma 90
_cell_formula_units_Z 4
_cell_length_a 10.4947(12)
_cell_length_b 12.3025(11)
_cell_length_c 17.1963(17)
_cell_measurement_reflns_used 1351
_cell_measurement_temperature 180(2)
_cell_measurement_theta_max 28.06
_cell_measurement_theta_min 2.38
_cell_volume 2208.3(4)
_computing_cell_refinement 'Bruker SAINT'
_computing_data_collection 'Bruker APEX2'
_computing_data_reduction 'Bruker SAINT'
_computing_molecular_graphics 'Bruker SHELXTL'
_computing_publication_material 'Bruker SHELXTL'
_computing_structure_refinement 'SHELXL-2014/7 (Sheldrick, 2014)'
_computing_structure_solution 'SHELXS-97 (Sheldrick 2008)'
_diffrn_ambient_temperature 180(2)
_diffrn_measured_fraction_theta_full 0.991
_diffrn_measured_fraction_theta_max 0.985
_diffrn_measurement_device_type 'Bruker APEX-II CCD'
_diffrn_measurement_method '\f and \w scans'
_diffrn_radiation_type MoK\a
_diffrn_radiation_wavelength 0.71073
_diffrn_reflns_av_R_equivalents 0.0986
_diffrn_reflns_av_unetI/netI 0.1322
_diffrn_reflns_Laue_measured_fraction_full 0.991
_diffrn_reflns_Laue_measured_fraction_max 0.985
_diffrn_reflns_limit_h_max 12
_diffrn_reflns_limit_h_min -14
_diffrn_reflns_limit_k_max 16
_diffrn_reflns_limit_k_min -16
_diffrn_reflns_limit_l_max 23
_diffrn_reflns_limit_l_min -23
_diffrn_reflns_number 16747
_diffrn_reflns_point_group_measured_fraction_full 0.991
_diffrn_reflns_point_group_measured_fraction_max 0.985
_diffrn_reflns_theta_full 25.242
_diffrn_reflns_theta_max 29.233
_diffrn_reflns_theta_min 2.901
_exptl_absorpt_coefficient_mu 0.070
_exptl_absorpt_correction_T_max 0.996
_exptl_absorpt_correction_T_min 0.993
_exptl_absorpt_correction_type multi-scan
_exptl_crystal_colour red
_exptl_crystal_density_diffrn 1.237
_exptl_crystal_description block
_exptl_crystal_F_000 872
_exptl_crystal_size_max 0.100
_exptl_crystal_size_mid 0.050
_exptl_crystal_size_min 0.050
_refine_diff_density_max 0.202
_refine_diff_density_min -0.202
_refine_diff_density_rms 0.045
_refine_ls_extinction_method none
_refine_ls_goodness_of_fit_ref 1.015
_refine_ls_hydrogen_treatment constr
_refine_ls_matrix_type full
_refine_ls_number_parameters 292
_refine_ls_number_reflns 5911
_refine_ls_number_restraints 0
_refine_ls_restrained_S_all 1.015
_refine_ls_R_factor_all 0.1769
_refine_ls_R_factor_gt 0.0755
_refine_ls_shift/su_max 0.000
_refine_ls_shift/su_mean 0.000
_refine_ls_structure_factor_coef Fsqd
_refine_ls_weighting_details 'w=1/[\s^2^(Fo^2^)+(0.0400P)^2^+0.6000P] where P=(Fo^2^+2Fc^2^)/3'
_refine_ls_weighting_scheme calc
_refine_ls_wR_factor_gt 0.1245
_refine_ls_wR_factor_ref 0.1578
_reflns_Friedel_coverage 0.000
_reflns_number_gt 2786
_reflns_number_total 5911
_reflns_threshold_expression 'I > 2\s(I)'
_cod_data_source_file ol7b01724_si_002.cif
_cod_data_source_block soren24_compound2a
_cod_original_sg_symbol_H-M 'P 21/c'
_cod_database_code 1556071
_shelx_shelxl_version_number 2014/7
_shelx_space_group_comment
; 
The symmetry employed for this shelxl refinement is uniquely defined 
by the following loop, which should always be used as a source of 
symmetry information in preference to the above space-group names. 
They are only intended as comments. 
;
_shelx_estimated_absorpt_t_min 0.993
_shelx_estimated_absorpt_t_max 0.996

loop_
_space_group_symop_operation_xyz
'x, y, z'
'-x, y+1/2, -z+1/2'
'-x, -y, -z'
'x, -y-1/2, z-1/2'

loop_
_atom_site_label
_atom_site_type_symbol
_atom_site_fract_x
_atom_site_fract_y
_atom_site_fract_z
_atom_site_U_iso_or_equiv
_atom_site_adp_type
_atom_site_occupancy
_atom_site_site_symmetry_order
_atom_site_calc_flag
_atom_site_refinement_flags_posn
_atom_site_refinement_flags_adp
B1 B 0.2963(3) 0.1871(2) 0.19033(16) 0.0300(7) Uani 1 1 d . .
N1 N 0.3003(2) 0.27955(14) 0.12783(11) 0.0308(5) Uani 1 1 d . .
C1 C 0.0734(2) 0.14244(17) 0.10821(13) 0.0304(6) Uani 1 1 d . .
C2 C -0.0433(3) 0.0867(2) 0.09507(16) 0.0431(7) Uani 1 1 d . .
H2A H -0.0696 0.0415 0.1353 0.052 Uiso 1 1 calc R U
C3 C -0.1207(3) 0.0954(2) 0.02613(17) 0.0511(8) Uani 1 1 d . .
H3A H -0.1988 0.0559 0.0190 0.061 Uiso 1 1 calc R U
C4 C -0.0858(3) 0.1609(2) -0.03286(17) 0.0531(8) Uani 1 1 d . .
H4A H -0.1383 0.1654 -0.0812 0.064 Uiso 1 1 calc R U
C5 C 0.0250(3) 0.2196(2) -0.02138(15) 0.0447(7) Uani 1 1 d . .
H5A H 0.0478 0.2659 -0.0619 0.054 Uiso 1 1 calc R U
C6 C 0.1064(3) 0.21327(18) 0.04904(14) 0.0332(6) Uani 1 1 d . .
C7 C 0.2178(3) 0.28591(18) 0.06078(13) 0.0321(6) Uani 1 1 d . .
C8 C 0.2376(3) 0.3688(2) 0.00744(15) 0.0412(7) Uani 1 1 d . .
H8A H 0.1830 0.3731 -0.0401 0.049 Uiso 1 1 calc R U
C9 C 0.3333(3) 0.4436(2) 0.02205(16) 0.0459(8) Uani 1 1 d . .
H9A H 0.3452 0.4990 -0.0150 0.055 Uiso 1 1 calc R U
C10 C 0.4124(3) 0.4378(2) 0.09104(16) 0.0454(7) Uani 1 1 d . .
H10A H 0.4786 0.4896 0.1029 0.054 Uiso 1 1 calc R U
C11 C 0.3935(3) 0.35615(18) 0.14151(15) 0.0392(7) Uani 1 1 d . .
H11A H 0.4482 0.3522 0.1890 0.047 Uiso 1 1 calc R U
C12 C 0.1642(2) 0.11726(17) 0.17721(13) 0.0302(6) Uani 1 1 d . .
C13 C 0.2923(3) 0.06825(17) 0.15382(14) 0.0330(6) Uani 1 1 d . .
H13A H 0.2987 0.0662 0.0962 0.040 Uiso 1 1 calc R U
C14 C 0.3368(3) -0.03033(19) 0.19518(16) 0.0418(7) Uani 1 1 d . .
H14A H 0.4067 -0.0687 0.1773 0.050 Uiso 1 1 calc R U
C15 C 0.2842(3) -0.0694(2) 0.25678(17) 0.0468(7) Uani 1 1 d . .
H15A H 0.3208 -0.1323 0.2821 0.056 Uiso 1 1 calc R U
C16 C 0.1743(3) -0.0203(2) 0.28666(15) 0.0402(7) Uani 1 1 d . .
C17 C 0.1232(3) -0.0638(2) 0.35215(16) 0.0520(8) Uani 1 1 d . .
H17A H 0.1643 -0.1242 0.3785 0.062 Uiso 1 1 calc R U
C18 C 0.0159(4) -0.0214(3) 0.37883(17) 0.0609(10) Uani 1 1 d . .
H18A H -0.0170 -0.0519 0.4234 0.073 Uiso 1 1 calc R U
C19 C -0.0449(3) 0.0662(3) 0.34079(17) 0.0544(8) Uani 1 1 d . .
H19A H -0.1193 0.0963 0.3595 0.065 Uiso 1 1 calc R U
C20 C 0.0024(3) 0.1101(2) 0.27543(15) 0.0424(7) Uani 1 1 d . .
H20A H -0.0409 0.1695 0.2492 0.051 Uiso 1 1 calc R U
C21 C 0.1130(3) 0.06829(18) 0.24742(14) 0.0342(6) Uani 1 1 d . .
C22 C 0.3646(2) 0.22059(17) 0.27349(13) 0.0293(6) Uani 1 1 d . .
C23 C 0.3023(3) 0.29252(18) 0.32192(14) 0.0337(6) Uani 1 1 d . .
C24 C 0.3596(3) 0.32152(19) 0.39488(15) 0.0398(7) Uani 1 1 d . .
H24A H 0.3153 0.3688 0.4265 0.048 Uiso 1 1 calc R U
C25 C 0.4792(3) 0.2839(2) 0.42331(14) 0.0405(7) Uani 1 1 d . .
C26 C 0.5439(3) 0.21895(19) 0.37525(14) 0.0386(6) Uani 1 1 d . .
H26A H 0.6276 0.1944 0.3932 0.046 Uiso 1 1 calc R U
C27 C 0.4899(3) 0.18830(17) 0.30116(14) 0.0343(6) Uani 1 1 d . .
C28 C 0.5738(3) 0.1271(2) 0.24894(15) 0.0446(7) Uani 1 1 d . .
H28A H 0.5507 0.1481 0.1943 0.067 Uiso 1 1 calc R U
H28B H 0.5609 0.0487 0.2547 0.067 Uiso 1 1 calc R U
H28C H 0.6640 0.1449 0.2642 0.067 Uiso 1 1 calc R U
C29 C 0.5402(3) 0.3195(3) 0.50302(16) 0.0625(9) Uani 1 1 d . .
H29A H 0.6149 0.2738 0.5187 0.094 Uiso 1 1 calc R U
H29B H 0.4779 0.3123 0.5414 0.094 Uiso 1 1 calc R U
H29C H 0.5673 0.3956 0.5005 0.094 Uiso 1 1 calc R U
C30 C 0.1768(3) 0.34538(19) 0.29292(15) 0.0433(7) Uani 1 1 d . .
H30A H 0.1226 0.3504 0.3359 0.065 Uiso 1 1 calc R U
H30B H 0.1332 0.3016 0.2506 0.065 Uiso 1 1 calc R U
H30C H 0.1929 0.4185 0.2734 0.065 Uiso 1 1 calc R U

loop_
_atom_site_aniso_label
_atom_site_aniso_U_11
_atom_site_aniso_U_22
_atom_site_aniso_U_33
_atom_site_aniso_U_23
_atom_site_aniso_U_13
_atom_site_aniso_U_12
B1 0.0301(18) 0.0268(13) 0.0333(15) 0.0009(11) 0.0039(13) 0.0026(12)
N1 0.0319(14) 0.0284(10) 0.0322(11) -0.0024(9) 0.0045(10) -0.0019(9)
C1 0.0288(16) 0.0290(12) 0.0333(14) -0.0021(10) 0.0021(11) 0.0041(10)
C2 0.0370(19) 0.0432(14) 0.0478(17) -0.0014(12) -0.0018(14) -0.0042(13)
C3 0.038(2) 0.0533(17) 0.0592(19) -0.0028(15) -0.0100(15) -0.0056(14)
C4 0.050(2) 0.0554(17) 0.0489(18) 0.0008(14) -0.0166(15) 0.0005(16)
C5 0.049(2) 0.0437(15) 0.0394(15) 0.0049(12) -0.0049(14) 0.0024(14)
C6 0.0343(17) 0.0309(12) 0.0334(13) -0.0005(10) -0.0012(12) 0.0048(11)
C7 0.0374(17) 0.0292(11) 0.0307(13) -0.0024(10) 0.0077(12) 0.0056(11)
C8 0.047(2) 0.0416(14) 0.0367(15) 0.0066(12) 0.0108(14) 0.0052(13)
C9 0.055(2) 0.0373(15) 0.0482(17) 0.0106(12) 0.0199(16) -0.0012(14)
C10 0.051(2) 0.0367(14) 0.0502(17) 0.0030(13) 0.0139(15) -0.0110(13)
C11 0.0433(19) 0.0353(13) 0.0393(15) -0.0039(11) 0.0064(13) -0.0065(12)
C12 0.0301(16) 0.0263(11) 0.0341(13) -0.0016(10) 0.0030(11) 0.0013(10)
C13 0.0331(16) 0.0280(11) 0.0384(14) -0.0036(10) 0.0060(12) 0.0029(11)
C14 0.0387(19) 0.0293(12) 0.0564(17) -0.0047(12) 0.0004(14) 0.0063(12)
C15 0.049(2) 0.0292(13) 0.0595(19) 0.0074(13) -0.0074(16) -0.0016(13)
C16 0.045(2) 0.0348(13) 0.0388(15) 0.0044(11) -0.0048(14) -0.0138(13)
C17 0.065(2) 0.0508(16) 0.0375(16) 0.0088(13) -0.0090(15) -0.0257(16)
C18 0.071(3) 0.072(2) 0.0399(17) -0.0010(16) 0.0072(18) -0.038(2)
C19 0.048(2) 0.071(2) 0.0461(17) -0.0185(16) 0.0151(16) -0.0242(17)
C20 0.0382(19) 0.0460(15) 0.0434(16) -0.0073(12) 0.0058(14) -0.0125(13)
C21 0.0351(17) 0.0324(12) 0.0343(14) -0.0037(10) -0.0001(12) -0.0092(12)
C22 0.0312(16) 0.0245(11) 0.0322(13) 0.0031(10) 0.0026(11) -0.0027(10)
C23 0.0376(17) 0.0292(12) 0.0355(14) 0.0010(10) 0.0092(12) -0.0029(11)
C24 0.049(2) 0.0363(13) 0.0362(15) -0.0028(11) 0.0162(14) -0.0068(13)
C25 0.046(2) 0.0455(14) 0.0303(14) 0.0046(12) 0.0046(13) -0.0176(14)
C26 0.0363(18) 0.0400(13) 0.0382(15) 0.0116(12) -0.0028(13) -0.0088(12)
C27 0.0365(18) 0.0281(12) 0.0389(15) 0.0035(10) 0.0062(13) -0.0041(11)
C28 0.0315(18) 0.0506(15) 0.0508(17) -0.0002(13) 0.0009(14) 0.0014(13)
C29 0.064(3) 0.085(2) 0.0381(17) 0.0003(15) 0.0053(16) -0.0262(19)
C30 0.049(2) 0.0356(13) 0.0464(16) -0.0030(12) 0.0124(14) 0.0090(13)

loop_
_atom_type_symbol
_atom_type_description
_atom_type_scat_dispersion_real
_atom_type_scat_dispersion_imag
_atom_type_scat_source
C C 0.0033 0.0016 'International Tables Vol C Tables 4.2.6.8 and 6.1.1.4'
H H 0.0000 0.0000 'International Tables Vol C Tables 4.2.6.8 and 6.1.1.4'
B B 0.0013 0.0007 'International Tables Vol C Tables 4.2.6.8 and 6.1.1.4'
N N 0.0061 0.0033 'International Tables Vol C Tables 4.2.6.8 and 6.1.1.4'

loop_
_geom_angle_atom_site_label_1
_geom_angle_atom_site_label_2
_geom_angle_atom_site_label_3
_geom_angle
N1 B1 C22 112.84(19)
N1 B1 C13 113.4(2)
C22 B1 C13 125.8(2)
N1 B1 C12 111.8(2)
C22 B1 C12 124.1(2)
C13 B1 C12 58.15(15)
C11 N1 C7 119.1(2)
C11 N1 B1 117.0(2)
C7 N1 B1 124.0(2)
C2 C1 C6 117.5(2)
C2 C1 C12 120.5(2)
C6 C1 C12 121.6(2)
C3 C2 C1 122.1(3)
C2 C3 C4 120.3(3)
C5 C4 C3 119.4(3)
C4 C5 C6 121.8(3)
C1 C6 C5 118.8(3)
C1 C6 C7 121.9(2)
C5 C6 C7 119.2(2)
N1 C7 C8 117.9(2)
N1 C7 C6 120.4(2)
C8 C7 C6 121.5(2)
C9 C8 C7 121.7(3)
C8 C9 C10 119.3(2)
C11 C10 C9 118.3(3)
C10 C11 N1 123.6(3)
C1 C12 C21 118.5(2)
C1 C12 C13 112.0(2)
C21 C12 C13 116.2(2)
C1 C12 B1 118.1(2)
C21 C12 B1 118.2(2)
C13 C12 B1 59.74(15)
C14 C13 C12 115.8(2)
C14 C13 B1 125.3(2)
C12 C13 B1 62.11(16)
C15 C14 C13 123.3(3)
C14 C15 C16 123.0(2)
C21 C16 C17 119.3(3)
C21 C16 C15 119.8(2)
C17 C16 C15 120.8(3)
C18 C17 C16 121.4(3)
C17 C18 C19 119.8(3)
C18 C19 C20 120.1(3)
C19 C20 C21 121.0(3)
C20 C21 C16 118.4(2)
C20 C21 C12 120.6(2)
C16 C21 C12 121.0(2)
C27 C22 C23 116.6(2)
C27 C22 B1 123.4(2)
C23 C22 B1 119.9(2)
C24 C23 C22 120.7(3)
C24 C23 C30 118.2(2)
C22 C23 C30 121.0(2)
C25 C24 C23 122.0(2)
C24 C25 C26 118.0(2)
C24 C25 C29 120.5(3)
C26 C25 C29 121.4(3)
C25 C26 C27 121.8(3)
C26 C27 C22 120.7(2)
C26 C27 C28 118.0(3)
C22 C27 C28 121.2(2)

loop_
_geom_bond_atom_site_label_1
_geom_bond_atom_site_label_2
_geom_bond_distance
B1 N1 1.568(3)
B1 C22 1.586(4)
B1 C13 1.591(3)
B1 C12 1.628(4)
N1 C11 1.360(3)
N1 C7 1.371(3)
C1 C2 1.401(4)
C1 C6 1.410(3)
C1 C12 1.475(3)
C2 C3 1.370(4)
C3 C4 1.375(4)
C4 C5 1.365(4)
C5 C6 1.410(4)
C6 C7 1.468(3)
C7 C8 1.401(3)
C8 C9 1.366(4)
C9 C10 1.378(4)
C10 C11 1.355(3)
C12 C21 1.498(3)
C12 C13 1.564(3)
C13 C14 1.458(3)
C14 C15 1.333(4)
C15 C16 1.444(4)
C16 C21 1.402(3)
C16 C17 1.402(4)
C17 C18 1.364(5)
C18 C19 1.381(4)
C19 C20 1.385(4)
C20 C21 1.400(4)
C22 C27 1.409(4)
C22 C23 1.420(3)
C23 C24 1.381(4)
C23 C30 1.507(4)
C24 C25 1.378(4)
C25 C26 1.378(4)
C25 C29 1.516(4)
C26 C27 1.392(3)
C27 C28 1.521(3)
